data_1514514
loop_
_publ_author_name
'Powers, David C.'
'Chambers, Matthew B.'
'Teets, Thomas S.'
'Elgrishi, No\'emie'
'Anderson, Bryce L.'
'Nocera, Daniel G.'

_publ_section_title
;
 Halogen Photoelimination from Dirhodium Phosphazane Complexes via
 Chloride-Bridged Intermediates.
;
_journal_issue 7
_journal_name_full 'Chemical science (Royal Society of Chemistry : 2010)'
_journal_page_first 2880
_journal_paper_doi 10.1039/C3SC50462J
_journal_volume 4
_journal_year 2013
_chemical_formula_moiety 'C40 H52 Cl4 F24 N3 O8 P4 Rh2'
_chemical_formula_sum 'C40 H52 Cl4 F24 N3 O8 P4 Rh2'
_chemical_formula_weight 1644.35
_chemical_melting_point ?
_chemical_name_common Rh(I)Rh(III)tfepma2Cl4(CNAd)2
_chemical_name_systematic
;
?
;
_space_group_IT_number 14
_symmetry_cell_setting monoclinic
_symmetry_space_group_name_Hall '-P 2yn'
_symmetry_space_group_name_H-M 'P 1 21/n 1'
_atom_sites_solution_hydrogens geom
_atom_sites_solution_primary direct
_atom_sites_solution_secondary difmap
_audit_creation_method SHELXL-97
_cell_angle_alpha 90.00
_cell_angle_beta 97.4970(10)
_cell_angle_gamma 90.00
_cell_formula_units_Z 4
_cell_length_a 12.7242(5)
_cell_length_b 20.3878(8)
_cell_length_c 23.2389(9)
_cell_measurement_temperature 100(2)
_cell_volume 5977.1(4)
_computing_cell_refinement 'Bruker SAINT'
_computing_data_collection 'Bruker APEX2'
_computing_data_reduction 'Bruker SAINT'
_computing_molecular_graphics 'Bruker SHELXTL'
_computing_publication_material 'Bruker SHELXTL'
_computing_structure_refinement 'SHELXL-97 (Sheldrick, 2008)'
_computing_structure_solution 'SHELXS-97 (Sheldrick, 2008)'
_diffrn_ambient_temperature 100(2)
_diffrn_measured_fraction_theta_full 1.000
_diffrn_measured_fraction_theta_max 1.000
_diffrn_measurement_device_type 'Bruker APEX-II CCD'
_diffrn_measurement_method '\f and \w scans'
_diffrn_radiation_monochromator graphite
_diffrn_radiation_source 'fine-focus sealed tube'
_diffrn_radiation_type MoK\a
_diffrn_radiation_wavelength 0.71073
_diffrn_reflns_av_R_equivalents 0.0627
_diffrn_reflns_av_sigmaI/netI 0.0403
_diffrn_reflns_limit_h_max 17
_diffrn_reflns_limit_h_min -17
_diffrn_reflns_limit_k_max 26
_diffrn_reflns_limit_k_min -28
_diffrn_reflns_limit_l_max 32
_diffrn_reflns_limit_l_min -32
_diffrn_reflns_number 135954
_diffrn_reflns_theta_full 30.03
_diffrn_reflns_theta_max 30.03
_diffrn_reflns_theta_min 1.33
_exptl_absorpt_coefficient_mu 0.953
_exptl_absorpt_correction_T_max 0.8322
_exptl_absorpt_correction_T_min 0.7017
_exptl_absorpt_correction_type empirical
_exptl_absorpt_process_details SADABS
_exptl_crystal_colour Green
_exptl_crystal_density_diffrn 1.827
_exptl_crystal_density_method 'not measured'
_exptl_crystal_description Block
_exptl_crystal_F_000 2920
_exptl_crystal_size_max 0.40
_exptl_crystal_size_mid 0.40
_exptl_crystal_size_min 0.20
_refine_diff_density_max 1.933
_refine_diff_density_min -1.697
_refine_diff_density_rms 0.114
_refine_ls_extinction_method none
_refine_ls_goodness_of_fit_ref 1.012
_refine_ls_hydrogen_treatment constr
_refine_ls_matrix_type full
_refine_ls_number_parameters 1024
_refine_ls_number_reflns 17477
_refine_ls_number_restraints 184
_refine_ls_restrained_S_all 1.025
_refine_ls_R_factor_all 0.0747
_refine_ls_R_factor_gt 0.0479
_refine_ls_shift/su_max 0.006
_refine_ls_shift/su_mean 0.000
_refine_ls_structure_factor_coef Fsqd
_refine_ls_weighting_details 'calc w=1/[\s^2^(Fo^2^)+(0.0405P)^2^+19.7337P] where P=(Fo^2^+2Fc^2^)/3'
_refine_ls_weighting_scheme calc
_refine_ls_wR_factor_gt 0.1065
_refine_ls_wR_factor_ref 0.1231
_reflns_number_gt 12674
_reflns_number_total 17477
_reflns_threshold_expression >2sigma(I)
_cod_data_source_file c3sc50462j.txt
_cod_data_source_block Compound_1
_cod_depositor_comments
;
The following automatic conversions were performed:

'_chemical_melting_point' value 'Not Measured' was changed to '?' -
the value is undefined or not given.

'_symmetry_cell_setting' value
'Monoclinic' changed to 'monoclinic' according to
/usr/data/users/saulius/automatic-downloads/retrospective/RSC/lib/dictionaries/cif_core.dic
dictionary named 'cif_core.dic' version 2.4.2 from 2011-04-26.

Automatic conversion script
Id: cif_fix_values 2281 2013-09-26 08:29:07Z andrius 
;
_cod_original_sg_symbol_H-M P21/n
_cod_database_code 1514514

loop_
_symmetry_equiv_pos_as_xyz
'x, y, z'
'-x+1/2, y+1/2, -z+1/2'
'-x, -y, -z'
'x-1/2, -y-1/2, z-1/2'

loop_
_atom_site_label
_atom_site_type_symbol
_atom_site_fract_x
_atom_site_fract_y
_atom_site_fract_z
_atom_site_U_iso_or_equiv
_atom_site_adp_type
_atom_site_occupancy
_atom_site_symmetry_multiplicity
_atom_site_calc_flag
_atom_site_refinement_flags
_atom_site_disorder_assembly
_atom_site_disorder_group
Rh1 Rh 1.389999(19) 0.313574(12) 0.274746(11) 0.01754(6) Uani 1 1 d . G .
Rh2 Rh 1.37811(2) 0.180673(13) 0.273643(11) 0.02134(6) Uani 1 1 d . G .
Cl1 Cl 1.36398(9) 0.05922(5) 0.26684(5) 0.0400(2) Uani 1 1 d . . .
Cl2 Cl 1.40542(7) 0.43316(4) 0.27291(4) 0.02711(17) Uani 1 1 d . . .
Cl3 Cl 1.41994(7) 0.31433(4) 0.37723(3) 0.02511(16) Uani 1 1 d . . .
Cl4 Cl 1.35479(7) 0.31202(4) 0.17286(4) 0.02515(17) Uani 1 1 d . . .
P1 P 1.24072(7) 0.18876(4) 0.32676(4) 0.02061(17) Uani 1 1 d . G .
P2 P 1.21446(6) 0.32028(4) 0.28345(4) 0.01858(16) Uani 1 1 d . . .
P3 P 1.52537(9) 0.17513(6) 0.22612(5) 0.0387(3) Uani 1 1 d U . .
P4 P 1.56668(7) 0.30683(5) 0.26711(5) 0.0330(2) Uani 1 1 d U . .
N1 N 1.1657(3) 0.25595(16) 0.31645(17) 0.0358(6) Uani 1 1 d . . .
N2 N 1.6080(3) 0.23820(16) 0.23832(17) 0.0358(6) Uani 1 1 d U A .
N3 N 1.5481(3) 0.15967(16) 0.38137(14) 0.0314(7) Uani 1 1 d . B .
N4 N 1.1940(3) 0.17010(15) 0.17198(13) 0.0280(6) Uani 1 1 d . H .
O1 O 1.1492(2) 0.13514(12) 0.31157(11) 0.0287(5) Uani 1 1 d . . .
O2 O 1.2737(2) 0.17797(13) 0.39444(11) 0.0336(6) Uani 1 1 d . . .
O3 O 1.16753(19) 0.38176(12) 0.31431(11) 0.0267(5) Uani 1 1 d . . .
O4 O 1.13136(19) 0.32121(12) 0.22537(11) 0.0250(5) Uani 1 1 d . . .
O6 O 1.6063(3) 0.11831(15) 0.25090(14) 0.0432(8) Uani 1 1 d . E .
O7 O 1.6478(2) 0.30937(18) 0.32663(16) 0.0535(9) Uani 1 1 d DU F .
O8 O 1.6230(2) 0.36310(15) 0.23426(13) 0.0371(7) Uani 1 1 d . H .
F43 F 0.9600(2) 0.33176(14) 0.14275(14) 0.0629(9) Uani 1 1 d . . .
F44 F 0.9459(2) 0.39361(16) 0.21562(14) 0.0587(8) Uani 1 1 d . . .
F45 F 0.9797(2) 0.43587(13) 0.13562(13) 0.0528(7) Uani 1 1 d . . .
F83 F 1.73386(19) 0.38293(15) 0.14052(12) 0.0482(7) Uani 1 1 d . . .
F84 F 1.5917(2) 0.41230(14) 0.08646(11) 0.0453(6) Uani 1 1 d . . .
F85 F 1.6064(2) 0.31374(13) 0.12069(15) 0.0558(8) Uani 1 1 d . . .
C1 C 1.0532(3) 0.2582(2) 0.3282(2) 0.0383(10) Uani 1 1 d . . .
H1A H 1.0064 0.2447 0.2933 0.057 Uiso 1 1 calc R . .
H1B H 1.0353 0.3030 0.3388 0.057 Uiso 1 1 calc R . .
H1C H 1.0439 0.2284 0.3602 0.057 Uiso 1 1 calc R . .
C2 C 1.7313(10) 0.2395(7) 0.2385(10) 0.029(3) Uani 0.46(4) 1 d P A 1
H2A H 1.7648 0.2100 0.2688 0.044 Uiso 0.46(4) 1 calc PR A 1
H2B H 1.7576 0.2842 0.2462 0.044 Uiso 0.46(4) 1 calc PR A 1
H2C H 1.7486 0.2250 0.2007 0.044 Uiso 0.46(4) 1 calc PR A 1
C2A C 1.7078(13) 0.2241(8) 0.2144(10) 0.038(4) Uani 0.54(4) 1 d P A 2
H2A1 H 1.7486 0.2647 0.2129 0.058 Uiso 0.54(4) 1 calc PR A 2
H2A2 H 1.6914 0.2060 0.1752 0.058 Uiso 0.54(4) 1 calc PR A 2
H2A3 H 1.7495 0.1921 0.2393 0.058 Uiso 0.54(4) 1 calc PR A 2
C11 C 1.1567(3) 0.06930(18) 0.33331(18) 0.0341(9) Uani 1 1 d . D .
H11A H 1.2244 0.0631 0.3589 0.041 Uiso 1 1 calc R . .
H11B H 1.1541 0.0378 0.3008 0.041 Uiso 1 1 calc R . .
C12 C 1.0663(4) 0.0582(2) 0.3662(2) 0.0449(11) Uani 1 1 d DU . .
C31 C 1.2194(3) 0.42697(18) 0.35544(17) 0.0292(8) Uani 1 1 d . C .
H31A H 1.2189 0.4714 0.3382 0.035 Uiso 1 1 calc R . .
H31B H 1.2940 0.4135 0.3667 0.035 Uiso 1 1 calc R . .
C32 C 1.1624(4) 0.4275(2) 0.4070(2) 0.0459(11) Uani 1 1 d D . .
C41 C 1.1169(3) 0.37879(19) 0.19008(18) 0.0312(8) Uani 1 1 d . . .
H41A H 1.1556 0.3747 0.1560 0.037 Uiso 1 1 calc R . .
H41B H 1.1434 0.4180 0.2126 0.037 Uiso 1 1 calc R . .
C42 C 1.0002(3) 0.3846(2) 0.17113(19) 0.0363(9) Uani 1 1 d . . .
C81 C 1.5788(3) 0.3998(2) 0.18462(18) 0.0345(7) Uani 1 1 d . . .
H81A H 1.5928 0.4471 0.1913 0.041 Uiso 1 1 calc R H .
H81B H 1.5012 0.3931 0.1776 0.041 Uiso 1 1 calc R . .
C82 C 1.6284(3) 0.3770(2) 0.1333(2) 0.0362(9) Uani 1 1 d . H .
C100 C 1.4853(3) 0.17150(17) 0.34365(15) 0.0255(7) Uani 1 1 d . . .
C101 C 1.6323(3) 0.1408(2) 0.42658(17) 0.0353(9) Uani 1 1 d . . .
C200 C 1.2658(3) 0.18004(17) 0.20589(15) 0.0263(7) Uani 1 1 d . . .
C201 C 1.1002(3) 0.14660(18) 0.13500(15) 0.0291(8) Uani 1 1 d . . .
C202 C 1.0044(3) 0.1539(2) 0.16848(18) 0.0354(9) Uani 1 1 d . H .
H20A H 0.9937 0.2007 0.1776 0.042 Uiso 1 1 calc R . .
H20B H 1.0168 0.1292 0.2054 0.042 Uiso 1 1 calc R . .
C203 C 0.9060(4) 0.1269(2) 0.1304(2) 0.0428(10) Uani 1 1 d . . .
H203 H 0.8426 0.1313 0.1514 0.051 Uiso 1 1 calc R H .
C204 C 0.9242(4) 0.0546(2) 0.1175(2) 0.0485(12) Uani 1 1 d . H .
H20C H 0.9363 0.0297 0.1544 0.058 Uiso 1 1 calc R . .
H20D H 0.8606 0.0364 0.0939 0.058 Uiso 1 1 calc R . .
C205 C 1.0192(4) 0.0473(2) 0.0852(2) 0.0482(12) Uani 1 1 d . . .
H205 H 1.0296 -0.0001 0.0763 0.058 Uiso 1 1 calc R H .
C206 C 1.1187(4) 0.07384(19) 0.12235(19) 0.0374(9) Uani 1 1 d . H .
H20E H 1.1811 0.0690 0.1013 0.045 Uiso 1 1 calc R . .
H20F H 1.1323 0.0490 0.1592 0.045 Uiso 1 1 calc R . .
C207 C 1.0828(4) 0.1864(2) 0.07898(17) 0.0388(10) Uani 1 1 d . H .
H20G H 1.1453 0.1826 0.0579 0.047 Uiso 1 1 calc R . .
H20H H 1.0725 0.2333 0.0879 0.047 Uiso 1 1 calc R . .
C208 C 0.8885(4) 0.1661(2) 0.0739(2) 0.0488(12) Uani 1 1 d . H .
H20I H 0.8245 0.1497 0.0493 0.059 Uiso 1 1 calc R . .
H20J H 0.8770 0.2128 0.0827 0.059 Uiso 1 1 calc R . .
C209 C 1.0017(5) 0.0866(3) 0.0282(2) 0.0600(15) Uani 1 1 d . H .
H20K H 0.9391 0.0693 0.0030 0.072 Uiso 1 1 calc R . .
H20L H 1.0643 0.0820 0.0073 0.072 Uiso 1 1 calc R . .
C210 C 0.9841(4) 0.1596(2) 0.04155(19) 0.0493(12) Uani 1 1 d . . .
H210 H 0.9715 0.1848 0.0044 0.059 Uiso 1 1 calc R H .
C102 C 1.7412(5) 0.1618(4) 0.4063(3) 0.0376(16) Uani 0.675(10) 1 d P B 1
H10A H 1.7505 0.1393 0.3695 0.045 Uiso 0.675(10) 1 calc PR B 1
H10B H 1.7416 0.2097 0.3993 0.045 Uiso 0.675(10) 1 calc PR B 1
C103 C 1.8324(8) 0.1434(6) 0.4534(5) 0.050(2) Uani 0.675(10) 1 d P B 1
H103 H 1.9017 0.1558 0.4405 0.060 Uiso 0.675(10) 1 calc PR B 1
C104 C 1.8188(8) 0.1796(4) 0.5102(4) 0.054(2) Uani 0.675(10) 1 d P B 1
H10C H 1.8208 0.2276 0.5039 0.065 Uiso 0.675(10) 1 calc PR B 1
H10D H 1.8775 0.1678 0.5407 0.065 Uiso 0.675(10) 1 calc PR B 1
C105 C 1.7118(9) 0.1600(5) 0.5298(4) 0.040(2) Uani 0.675(10) 1 d P B 1
H105 H 1.7038 0.1835 0.5668 0.048 Uiso 0.675(10) 1 calc PR B 1
C106 C 1.6221(7) 0.1805(4) 0.4838(3) 0.0347(17) Uani 0.675(10) 1 d P B 1
H10E H 1.6264 0.2282 0.4762 0.042 Uiso 0.675(10) 1 calc PR B 1
H10F H 1.5530 0.1713 0.4973 0.042 Uiso 0.675(10) 1 calc PR B 1
C107 C 1.6331(7) 0.0702(3) 0.4385(3) 0.0348(16) Uani 0.675(10) 1 d P B 1
H10G H 1.6399 0.0457 0.4024 0.042 Uiso 0.675(10) 1 calc PR B 1
H10H H 1.5653 0.0573 0.4519 0.042 Uiso 0.675(10) 1 calc PR B 1
C108 C 1.8302(8) 0.0693(5) 0.4649(4) 0.049(2) Uani 0.675(10) 1 d P B 1
H10I H 1.8384 0.0450 0.4289 0.059 Uiso 0.675(10) 1 calc PR B 1
H10J H 1.8894 0.0571 0.4949 0.059 Uiso 0.675(10) 1 calc PR B 1
C109 C 1.7089(18) 0.0887(11) 0.5402(9) 0.064(6) Uani 0.675(10) 1 d P B 1
H10K H 1.6396 0.0764 0.5521 0.077 Uiso 0.675(10) 1 calc PR B 1
H10L H 1.7652 0.0765 0.5719 0.077 Uiso 0.675(10) 1 calc PR B 1
C110 C 1.7256(9) 0.0520(4) 0.4852(4) 0.044(2) Uani 0.675(10) 1 d P B 1
H110 H 1.7238 0.0038 0.4927 0.053 Uiso 0.675(10) 1 calc PR B 1
C302 C 1.7193(12) 0.1165(11) 0.3953(7) 0.053(5) Uani 0.325(10) 1 d P B 2
H30A H 1.7468 0.1521 0.3724 0.064 Uiso 0.325(10) 1 calc PR B 2
H30B H 1.6945 0.0800 0.3688 0.064 Uiso 0.325(10) 1 calc PR B 2
C303 C 1.8070(15) 0.0923(16) 0.4446(9) 0.070(8) Uani 0.325(10) 1 d P B 2
H303 H 1.8703 0.0781 0.4265 0.084 Uiso 0.325(10) 1 calc PR B 2
C304 C 1.8379(17) 0.1467(14) 0.4838(13) 0.069(8) Uani 0.325(10) 1 d P B 2
H30C H 1.8646 0.1831 0.4616 0.083 Uiso 0.325(10) 1 calc PR B 2
H30D H 1.8962 0.1324 0.5136 0.083 Uiso 0.325(10) 1 calc PR B 2
C305 C 1.7444(15) 0.1717(12) 0.5143(12) 0.049(6) Uani 0.325(10) 1 d P B 2
H305 H 1.7650 0.2079 0.5425 0.058 Uiso 0.325(10) 1 calc PR B 2
C306 C 1.6560(13) 0.1920(10) 0.4644(9) 0.042(4) Uani 0.325(10) 1 d P B 2
H30E H 1.5916 0.2052 0.4812 0.050 Uiso 0.325(10) 1 calc PR B 2
H30F H 1.6804 0.2300 0.4433 0.050 Uiso 0.325(10) 1 calc PR B 2
C307 C 1.5801(12) 0.0753(7) 0.4522(7) 0.038(4) Uani 0.325(10) 1 d P B 2
H30G H 1.5143 0.0862 0.4687 0.045 Uiso 0.325(10) 1 calc PR B 2
H30H H 1.5640 0.0415 0.4217 0.045 Uiso 0.325(10) 1 calc PR B 2
C308 C 1.7646(17) 0.0341(10) 0.4738(8) 0.048(5) Uani 0.325(10) 1 d P B 2
H30I H 1.7472 -0.0014 0.4450 0.058 Uiso 0.325(10) 1 calc PR B 2
H30J H 1.8196 0.0174 0.5043 0.058 Uiso 0.325(10) 1 calc PR B 2
C309 C 1.698(3) 0.106(2) 0.5446(17) 0.063(14) Uani 0.325(10) 1 d P B 2
H30K H 1.7527 0.0898 0.5755 0.075 Uiso 0.325(10) 1 calc PR B 2
H30L H 1.6349 0.1188 0.5628 0.075 Uiso 0.325(10) 1 calc PR B 2
C310 C 1.6683(16) 0.0517(9) 0.5001(7) 0.046(4) Uani 0.325(10) 1 d P B 2
H310 H 1.6428 0.0125 0.5201 0.055 Uiso 0.325(10) 1 calc PR B 2
F33 F 1.175(5) 0.369(2) 0.4348(17) 0.065(8) Uani 0.48(12) 1 d P C 1
F34 F 1.208(2) 0.4656(15) 0.4536(18) 0.047(5) Uani 0.48(12) 1 d P C 1
F35 F 1.0602(19) 0.4488(14) 0.3893(16) 0.060(5) Uani 0.48(12) 1 d P C 1
F33A F 1.207(3) 0.4744(17) 0.4401(19) 0.058(4) Uani 0.52(12) 1 d PD C 2
F34A F 1.152(6) 0.3692(17) 0.4313(15) 0.064(9) Uani 0.52(12) 1 d PD C 2
F35A F 1.0609(17) 0.439(2) 0.400(2) 0.075(7) Uani 0.52(12) 1 d PD C 2
F13 F 1.0707(13) 0.0976(12) 0.4162(10) 0.051(4) Uani 0.50(9) 1 d P D 1
F14 F 0.9723(17) 0.0642(14) 0.3405(14) 0.048(4) Uani 0.50(9) 1 d PU D 1
F15 F 1.062(2) 0.0009(14) 0.3875(8) 0.062(5) Uani 0.50(9) 1 d P D 1
F13A F 0.9744(18) 0.0662(14) 0.3262(18) 0.055(5) Uani 0.50(9) 1 d PDU D 2
F14A F 1.0765(18) -0.0060(11) 0.3872(9) 0.059(5) Uani 0.50(9) 1 d PD D 2
F15A F 1.060(2) 0.1028(15) 0.4052(18) 0.081(7) Uani 0.50(9) 1 d PD D 2
C61 C 1.6172(8) 0.0587(5) 0.2276(5) 0.041(2) Uani 0.577(6) 1 d P E 1
H61A H 1.6169 0.0628 0.1852 0.049 Uiso 0.577(6) 1 calc PR E 1
H61B H 1.5570 0.0304 0.2347 0.049 Uiso 0.577(6) 1 calc PR E 1
C62 C 1.7211(10) 0.0278(5) 0.2548(5) 0.047(2) Uani 0.577(6) 1 d P E 1
F63 F 1.7325(6) -0.0290(3) 0.2285(3) 0.071(2) Uani 0.577(6) 1 d P E 1
F64 F 1.8018(5) 0.0654(4) 0.2432(3) 0.072(2) Uani 0.577(6) 1 d P E 1
F65 F 1.7292(5) 0.0208(3) 0.3093(2) 0.0634(18) Uani 0.577(6) 1 d P E 1
C61A C 1.5821(11) 0.0435(7) 0.2348(8) 0.042(4) Uani 0.423(6) 1 d P E 2
H61C H 1.5679 0.0180 0.2692 0.050 Uiso 0.423(6) 1 calc PR E 2
H61D H 1.5211 0.0393 0.2039 0.050 Uiso 0.423(6) 1 calc PR E 2
C62A C 1.6843(10) 0.0221(6) 0.2137(8) 0.053(3) Uani 0.423(6) 1 d P E 2
F63A F 1.7686(9) 0.0369(5) 0.2468(6) 0.0700(19) Uani 0.423(6) 1 d P E 2
F64A F 1.6790(7) -0.0433(4) 0.2040(5) 0.0700(19) Uani 0.423(6) 1 d P E 2
F65A F 1.6986(6) 0.0511(4) 0.1632(4) 0.0700(19) Uani 0.423(6) 1 d P E 2
C71 C 1.6505(6) 0.3771(4) 0.3610(4) 0.0345(7) Uani 0.562(5) 1 d PDU F 1
H71A H 1.6593 0.4143 0.3347 0.041 Uiso 0.562(5) 1 calc PR F 1
H71B H 1.5840 0.3834 0.3782 0.041 Uiso 0.562(5) 1 calc PR F 1
C72 C 1.7448(7) 0.3725(4) 0.4084(4) 0.046(2) Uani 0.562(5) 1 d PDU F 1
F73 F 1.7289(5) 0.3301(2) 0.4504(2) 0.0576(17) Uani 0.562(5) 1 d P F 1
F74 F 1.8357(5) 0.3538(4) 0.3901(3) 0.0568(18) Uani 0.562(5) 1 d P F 1
F75 F 1.7628(5) 0.4314(3) 0.4369(3) 0.0602(18) Uani 0.562(5) 1 d P F 1
C71A C 1.6776(7) 0.3611(5) 0.3567(5) 0.0345(7) Uani 0.438(5) 1 d PDU F 2
H71C H 1.6449 0.3612 0.3931 0.041 Uiso 0.438(5) 1 calc PR F 2
H71D H 1.6537 0.4009 0.3344 0.041 Uiso 0.438(5) 1 calc PR F 2
C72A C 1.7966(9) 0.3618(7) 0.3707(6) 0.052(3) Uani 0.438(5) 1 d PDU F 2
F73A F 1.8424(5) 0.3593(4) 0.3238(3) 0.064(2) Uani 0.438(5) 1 d P F 2
F74A F 1.8133(6) 0.4143(5) 0.4003(4) 0.073(3) Uani 0.438(5) 1 d P F 2
F75A F 1.8284(7) 0.3063(6) 0.4004(4) 0.083(3) Uani 0.438(5) 1 d P F 2
C21 C 1.2340(5) 0.2130(2) 0.4386(2) 0.0338(11) Uani 0.821(4) 1 d P G 1
H21A H 1.1555 0.2132 0.4323 0.041 Uiso 0.821(4) 1 calc PR G 1
H21B H 1.2593 0.2589 0.4393 0.041 Uiso 0.821(4) 1 calc PR G 1
C22 C 1.2730(5) 0.1797(3) 0.4940(2) 0.0442(13) Uani 0.821(4) 1 d PU G 1
F23 F 1.3813(4) 0.1878(2) 0.50589(17) 0.0686(7) Uani 0.821(4) 1 d PU G 1
F24 F 1.2555(5) 0.1172(3) 0.49442(18) 0.0686(7) Uani 0.821(4) 1 d PU G 1
F25 F 1.2327(4) 0.2073(2) 0.53759(15) 0.0686(7) Uani 0.821(4) 1 d P G 1
C21A C 1.315(3) 0.2018(12) 0.4442(9) 0.043(7) Uani 0.179(4) 1 d P G 2
H21C H 1.2660 0.2341 0.4578 0.052 Uiso 0.179(4) 1 calc PR G 2
H21D H 1.3818 0.2252 0.4390 0.052 Uiso 0.179(4) 1 calc PR G 2
C22A C 1.343(2) 0.1431(14) 0.4953(11) 0.0442(13) Uani 0.179(4) 1 d P G 2
F23A F 1.3750(17) 0.0930(10) 0.4713(7) 0.0686(7) Uani 0.179(4) 1 d P G 2
F24A F 1.3846(18) 0.1654(10) 0.5338(8) 0.0686(7) Uani 0.179(4) 1 d P G 2
F25A F 1.246(2) 0.1290(13) 0.5114(8) 0.0686(7) Uani 0.179(4) 1 d P G 2
O5 O 1.5032(7) 0.1466(4) 0.1575(3) 0.0421(17) Uani 0.548(7) 1 d PU H 1
C51 C 1.4564(11) 0.1824(7) 0.1095(6) 0.035(2) Uani 0.548(7) 1 d PDU H 1
H51A H 1.4714 0.2298 0.1145 0.042 Uiso 0.548(7) 1 calc PR H 1
H51B H 1.3787 0.1757 0.1031 0.042 Uiso 0.548(7) 1 calc PR H 1
C52 C 1.5110(11) 0.1529(6) 0.0567(7) 0.081(3) Uani 0.548(7) 1 d PDU H 1
F53 F 1.6141(6) 0.1645(4) 0.0667(3) 0.0757(16) Uani 0.548(7) 1 d PDU H 1
F54 F 1.4724(6) 0.1857(4) 0.0096(3) 0.0757(16) Uani 0.548(7) 1 d PD H 1
F55 F 1.4964(6) 0.0942(4) 0.0472(3) 0.0757(16) Uani 0.548(7) 1 d PDU H 1
O5A O 1.5396(6) 0.1715(4) 0.1610(3) 0.0294(16) Uani 0.452(7) 1 d PU H 2
C51A C 1.4530(15) 0.1653(10) 0.1169(11) 0.074(6) Uani 0.452(7) 1 d PDU H 2
H51C H 1.4005 0.1351 0.1304 0.089 Uiso 0.452(7) 1 calc PR H 2
H51D H 1.4186 0.2087 0.1104 0.089 Uiso 0.452(7) 1 calc PR H 2
C52A C 1.4777(11) 0.1437(7) 0.0672(8) 0.081(3) Uani 0.452(7) 1 d PDU H 2
F53A F 1.3924(9) 0.1361(5) 0.0266(4) 0.112(3) Uani 0.452(7) 1 d PDU H 2
F54A F 1.5417(10) 0.1896(5) 0.0441(4) 0.112(3) Uani 0.452(7) 1 d PDU H 2
F55A F 1.5361(10) 0.0893(6) 0.0683(4) 0.112(3) Uani 0.452(7) 1 d PDU H 2

loop_
_atom_site_aniso_label
_atom_site_aniso_U_11
_atom_site_aniso_U_22
_atom_site_aniso_U_33
_atom_site_aniso_U_23
_atom_site_aniso_U_13
_atom_site_aniso_U_12
Rh1 0.01904(11) 0.01659(12) 0.01667(11) 0.00231(9) 0.00109(8) 0.00260(9)
Rh2 0.02818(13) 0.01634(12) 0.01917(12) 0.00093(10) 0.00185(10) 0.00632(10)
Cl1 0.0510(6) 0.0174(4) 0.0504(6) -0.0022(4) 0.0025(5) 0.0073(4)
Cl2 0.0333(4) 0.0181(4) 0.0305(4) 0.0030(3) 0.0065(3) -0.0013(3)
Cl3 0.0330(4) 0.0228(4) 0.0180(3) -0.0007(3) -0.0023(3) -0.0012(3)
Cl4 0.0291(4) 0.0270(4) 0.0192(4) 0.0032(3) 0.0029(3) 0.0063(3)
P1 0.0246(4) 0.0173(4) 0.0190(4) -0.0003(3) -0.0007(3) -0.0009(3)
P2 0.0196(4) 0.0154(4) 0.0205(4) -0.0015(3) 0.0021(3) 0.0019(3)
P3 0.0483(6) 0.0370(6) 0.0341(6) 0.0111(5) 0.0182(5) 0.0266(5)
P4 0.0202(4) 0.0356(6) 0.0440(6) 0.0214(5) 0.0072(4) 0.0080(4)
N1 0.0295(11) 0.0278(12) 0.0541(16) 0.0164(11) 0.0202(11) 0.0106(9)
N2 0.0295(11) 0.0278(12) 0.0541(16) 0.0164(11) 0.0202(11) 0.0106(9)
N3 0.0377(17) 0.0269(16) 0.0293(17) 0.0013(13) 0.0027(14) 0.0082(13)
N4 0.0402(17) 0.0225(15) 0.0206(14) -0.0013(12) 0.0011(13) 0.0056(12)
O1 0.0326(13) 0.0209(12) 0.0302(14) 0.0013(10) -0.0047(11) -0.0061(10)
O2 0.0489(16) 0.0296(14) 0.0203(12) -0.0014(11) -0.0028(11) 0.0079(12)
O3 0.0262(12) 0.0214(12) 0.0329(14) -0.0080(10) 0.0052(10) 0.0042(9)
O4 0.0254(11) 0.0202(12) 0.0279(13) 0.0019(10) -0.0021(10) 0.0034(9)
O6 0.0517(18) 0.0345(16) 0.0452(18) 0.0069(13) 0.0135(14) 0.0264(14)
O7 0.0234(13) 0.069(2) 0.065(2) 0.0408(17) -0.0062(14) -0.0011(14)
O8 0.0220(12) 0.0404(16) 0.0497(18) 0.0216(14) 0.0078(12) 0.0055(11)
F43 0.0586(18) 0.0386(15) 0.079(2) -0.0097(14) -0.0394(16) 0.0091(13)
F44 0.0410(15) 0.070(2) 0.067(2) 0.0073(16) 0.0143(14) 0.0254(14)
F45 0.0559(16) 0.0397(15) 0.0568(17) 0.0100(13) -0.0147(13) 0.0210(12)
F83 0.0264(12) 0.0700(19) 0.0508(16) 0.0045(14) 0.0152(11) 0.0038(12)
F84 0.0468(14) 0.0535(17) 0.0381(14) 0.0092(12) 0.0145(11) 0.0136(12)
F85 0.0570(17) 0.0338(15) 0.080(2) -0.0077(14) 0.0209(16) 0.0051(12)
C1 0.0242(18) 0.032(2) 0.060(3) 0.0120(19) 0.0129(18) 0.0008(15)
C2 0.018(4) 0.029(5) 0.042(8) -0.006(5) 0.007(4) 0.001(3)
C2A 0.029(5) 0.039(6) 0.051(8) 0.003(6) 0.016(5) 0.010(4)
C11 0.044(2) 0.0191(18) 0.038(2) 0.0020(15) -0.0006(17) -0.0076(15)
C12 0.044(2) 0.039(3) 0.050(3) -0.001(2) 0.003(2) -0.0204(19)
C31 0.0352(19) 0.0187(17) 0.035(2) -0.0071(14) 0.0078(16) -0.0018(14)
C32 0.063(3) 0.035(2) 0.044(3) -0.014(2) 0.023(2) -0.009(2)
C41 0.0297(18) 0.029(2) 0.034(2) 0.0108(16) 0.0010(15) 0.0064(14)
C42 0.035(2) 0.030(2) 0.040(2) -0.0015(17) -0.0083(17) 0.0100(16)
C81 0.0189(14) 0.0399(19) 0.0443(18) 0.0148(15) 0.0034(13) 0.0039(12)
C82 0.0272(18) 0.035(2) 0.048(3) 0.0071(18) 0.0099(17) 0.0048(15)
C100 0.0391(19) 0.0175(16) 0.0201(16) 0.0006(12) 0.0052(14) 0.0010(13)
C101 0.042(2) 0.037(2) 0.0240(18) 0.0031(16) -0.0058(16) 0.0170(17)
C200 0.042(2) 0.0160(16) 0.0209(16) -0.0012(13) 0.0055(14) 0.0079(14)
C201 0.044(2) 0.0201(17) 0.0205(16) -0.0020(13) -0.0057(15) 0.0029(15)
C202 0.045(2) 0.028(2) 0.031(2) -0.0013(16) -0.0016(17) 0.0060(17)
C203 0.045(2) 0.034(2) 0.047(3) -0.0027(19) -0.004(2) 0.0025(18)
C204 0.056(3) 0.032(2) 0.055(3) -0.006(2) -0.003(2) -0.003(2)
C205 0.068(3) 0.027(2) 0.048(3) -0.0152(19) -0.002(2) 0.001(2)
C206 0.054(3) 0.0224(19) 0.035(2) -0.0048(16) 0.0020(19) 0.0057(17)
C207 0.058(3) 0.031(2) 0.0243(19) 0.0040(16) -0.0038(18) 0.0009(19)
C208 0.054(3) 0.042(3) 0.045(3) 0.000(2) -0.016(2) 0.003(2)
C209 0.077(4) 0.062(3) 0.037(3) -0.023(2) -0.008(2) -0.007(3)
C210 0.071(3) 0.046(3) 0.024(2) 0.0024(18) -0.016(2) 0.001(2)
C102 0.040(3) 0.030(4) 0.039(4) 0.002(3) -0.009(3) -0.001(3)
C103 0.040(4) 0.049(5) 0.053(6) 0.005(5) -0.022(4) 0.006(3)
C104 0.056(6) 0.054(5) 0.042(4) -0.015(4) -0.032(4) 0.018(4)
C105 0.046(6) 0.036(6) 0.033(4) -0.002(4) -0.017(4) 0.009(4)
C106 0.044(4) 0.029(4) 0.028(4) -0.011(3) -0.011(3) 0.016(3)
C107 0.046(4) 0.031(3) 0.027(3) -0.001(2) 0.001(3) 0.004(3)
C108 0.062(6) 0.043(5) 0.038(4) -0.003(3) -0.009(4) 0.027(4)
C109 0.100(12) 0.063(7) 0.026(8) 0.006(6) -0.007(6) 0.031(6)
C110 0.064(6) 0.030(4) 0.035(4) 0.003(3) -0.002(4) 0.021(4)
C302 0.041(8) 0.084(15) 0.035(8) 0.018(8) 0.007(6) 0.029(9)
C303 0.042(10) 0.12(2) 0.053(12) 0.041(14) 0.017(8) 0.036(12)
C304 0.036(9) 0.09(2) 0.072(17) 0.021(17) -0.018(12) 0.021(10)
C305 0.024(10) 0.029(9) 0.087(19) 0.009(10) -0.017(9) 0.003(7)
C306 0.030(8) 0.048(10) 0.046(11) -0.001(8) 0.002(6) 0.007(6)
C307 0.032(7) 0.034(7) 0.040(8) 0.010(6) -0.015(6) -0.007(6)
C308 0.056(11) 0.046(11) 0.037(9) -0.001(7) -0.012(7) 0.036(9)
C309 0.040(11) 0.14(4) 0.011(8) -0.017(19) -0.003(7) 0.003(17)
C310 0.061(11) 0.045(9) 0.029(8) 0.022(7) -0.006(7) 0.005(8)
F33 0.090(17) 0.056(9) 0.052(9) 0.003(7) 0.020(8) -0.026(7)
F34 0.079(7) 0.042(7) 0.023(8) -0.013(6) 0.022(6) -0.005(6)
F35 0.064(8) 0.045(9) 0.080(11) -0.016(7) 0.051(7) 0.010(6)
F33A 0.106(8) 0.049(7) 0.026(9) -0.019(6) 0.036(7) -0.030(6)
F34A 0.11(3) 0.048(7) 0.041(8) -0.008(6) 0.044(13) -0.028(9)
F35A 0.051(7) 0.101(15) 0.079(13) -0.044(12) 0.033(6) -0.018(8)
F13 0.037(7) 0.078(8) 0.038(6) -0.003(6) 0.012(5) -0.026(5)
F14 0.030(4) 0.060(6) 0.050(9) 0.014(6) -0.007(5) -0.011(4)
F15 0.082(10) 0.057(9) 0.049(8) 0.006(7) 0.024(8) -0.036(7)
F13A 0.047(5) 0.053(7) 0.062(12) -0.001(7) 0.002(6) -0.029(4)
F14A 0.056(6) 0.041(6) 0.070(10) 0.034(7) -0.032(8) -0.029(5)
F15A 0.107(13) 0.083(11) 0.064(11) -0.045(9) 0.053(9) -0.070(9)
C61 0.037(5) 0.027(5) 0.057(6) -0.007(4) -0.001(4) 0.010(4)
C62 0.060(6) 0.042(5) 0.044(5) 0.010(4) 0.031(5) 0.019(4)
F63 0.102(5) 0.050(4) 0.060(4) -0.010(3) 0.004(3) 0.054(4)
F64 0.038(3) 0.078(5) 0.105(5) 0.032(4) 0.032(3) 0.021(3)
F65 0.096(4) 0.050(3) 0.046(3) 0.009(2) 0.015(3) 0.038(3)
C61A 0.035(7) 0.015(6) 0.083(10) 0.003(5) 0.036(6) 0.005(4)
C62A 0.041(6) 0.033(6) 0.090(12) 0.007(7) 0.025(7) 0.011(5)
F63A 0.065(3) 0.041(3) 0.112(5) -0.004(3) 0.042(3) 0.009(2)
F64A 0.065(3) 0.041(3) 0.112(5) -0.004(3) 0.042(3) 0.009(2)
F65A 0.065(3) 0.041(3) 0.112(5) -0.004(3) 0.042(3) 0.009(2)
C71 0.0189(14) 0.0399(19) 0.0443(18) 0.0148(15) 0.0034(13) 0.0039(12)
C72 0.043(4) 0.034(4) 0.057(5) 0.012(4) -0.006(4) -0.003(3)
F73 0.089(4) 0.037(3) 0.040(3) 0.011(2) -0.016(3) -0.012(3)
F74 0.029(3) 0.060(4) 0.075(5) 0.006(4) -0.017(3) 0.006(3)
F75 0.071(4) 0.038(3) 0.063(4) -0.006(3) -0.027(3) -0.010(3)
C71A 0.0189(14) 0.0399(19) 0.0443(18) 0.0148(15) 0.0034(13) 0.0039(12)
C72A 0.030(5) 0.067(9) 0.055(8) 0.024(6) -0.005(5) 0.008(5)
F73A 0.026(3) 0.087(6) 0.080(6) 0.009(4) 0.014(3) -0.001(3)
F74A 0.047(4) 0.111(8) 0.055(5) -0.006(5) -0.018(4) -0.032(5)
F75A 0.060(5) 0.099(8) 0.078(6) 0.038(5) -0.036(4) -0.001(5)
C21 0.050(3) 0.025(2) 0.027(2) -0.0020(18) 0.009(2) -0.002(2)
C22 0.066(4) 0.041(3) 0.026(2) -0.001(2) 0.009(2) -0.012(3)
F23 0.1063(18) 0.0680(16) 0.0340(13) 0.0052(11) 0.0181(12) -0.0080(13)
F24 0.1063(18) 0.0680(16) 0.0340(13) 0.0052(11) 0.0181(12) -0.0080(13)
F25 0.1063(18) 0.0680(16) 0.0340(13) 0.0052(11) 0.0181(12) -0.0080(13)
C21A 0.08(2) 0.030(12) 0.010(9) 0.007(8) -0.013(11) -0.026(13)
C22A 0.066(4) 0.041(3) 0.026(2) -0.001(2) 0.009(2) -0.012(3)
F23A 0.1063(18) 0.0680(16) 0.0340(13) 0.0052(11) 0.0181(12) -0.0080(13)
F24A 0.1063(18) 0.0680(16) 0.0340(13) 0.0052(11) 0.0181(12) -0.0080(13)
F25A 0.1063(18) 0.0680(16) 0.0340(13) 0.0052(11) 0.0181(12) -0.0080(13)
O5 0.053(5) 0.041(4) 0.035(3) -0.004(3) 0.014(3) 0.012(3)
C51 0.035(5) 0.039(5) 0.030(4) -0.005(3) -0.003(3) 0.009(4)
C52 0.119(7) 0.072(5) 0.043(4) -0.016(4) -0.019(4) 0.030(5)
F53 0.089(3) 0.096(3) 0.043(2) -0.013(2) 0.0105(19) 0.025(2)
F54 0.089(3) 0.096(3) 0.043(2) -0.013(2) 0.0105(19) 0.025(2)
F55 0.089(3) 0.096(3) 0.043(2) -0.013(2) 0.0105(19) 0.025(2)
O5A 0.028(4) 0.034(4) 0.026(3) -0.008(3) 0.003(3) -0.001(3)
C51A 0.050(9) 0.104(16) 0.062(8) -0.019(8) -0.019(5) 0.043(9)
C52A 0.119(7) 0.072(5) 0.043(4) -0.016(4) -0.019(4) 0.030(5)
F53A 0.166(7) 0.108(5) 0.056(4) -0.027(3) -0.012(3) 0.015(4)
F54A 0.166(7) 0.108(5) 0.056(4) -0.027(3) -0.012(3) 0.015(4)
F55A 0.166(7) 0.108(5) 0.056(4) -0.027(3) -0.012(3) 0.015(4)

loop_
_atom_type_symbol
_atom_type_description
_atom_type_scat_dispersion_real
_atom_type_scat_dispersion_imag
_atom_type_scat_source
C C 0.0033 0.0016 'International Tables Vol C Tables 4.2.6.8 and 6.1.1.4'
H H 0.0000 0.0000 'International Tables Vol C Tables 4.2.6.8 and 6.1.1.4'
N N 0.0061 0.0033 'International Tables Vol C Tables 4.2.6.8 and 6.1.1.4'
O O 0.0106 0.0060 'International Tables Vol C Tables 4.2.6.8 and 6.1.1.4'
F F 0.0171 0.0103 'International Tables Vol C Tables 4.2.6.8 and 6.1.1.4'
P P 0.1023 0.0942 'International Tables Vol C Tables 4.2.6.8 and 6.1.1.4'
Cl Cl 0.1484 0.1585 'International Tables Vol C Tables 4.2.6.8 and 6.1.1.4'
Rh Rh -1.1178 0.9187 'International Tables Vol C Tables 4.2.6.8 and 6.1.1.4'

loop_
_geom_angle_atom_site_label_1
_geom_angle_atom_site_label_2
_geom_angle_atom_site_label_3
_geom_angle
P2 Rh1 P4 179.36(4)
P2 Rh1 Cl4 91.72(3)
P4 Rh1 Cl4 88.92(4)
P2 Rh1 Cl3 86.62(3)
P4 Rh1 Cl3 92.74(4)
Cl4 Rh1 Cl3 178.27(3)
P2 Rh1 Cl2 91.35(3)
P4 Rh1 Cl2 88.66(4)
Cl4 Rh1 Cl2 90.06(3)
Cl3 Rh1 Cl2 90.48(3)
P2 Rh1 Rh2 90.38(2)
P4 Rh1 Rh2 89.62(3)
Cl4 Rh1 Rh2 88.51(2)
Cl3 Rh1 Rh2 91.00(2)
Cl2 Rh1 Rh2 177.78(2)
C200 Rh2 C100 173.69(15)
C200 Rh2 P1 84.62(11)
C100 Rh2 P1 93.22(11)
C200 Rh2 P3 99.57(11)
C100 Rh2 P3 82.74(11)
P1 Rh2 P3 175.62(4)
C200 Rh2 Cl1 84.51(10)
C100 Rh2 Cl1 89.68(10)
P1 Rh2 Cl1 93.01(4)
P3 Rh2 Cl1 88.69(4)
C200 Rh2 Rh1 92.72(10)
C100 Rh2 Rh1 93.14(10)
P1 Rh2 Rh1 88.18(2)
P3 Rh2 Rh1 90.33(3)
Cl1 Rh2 Rh1 176.87(3)
O2 P1 O1 102.37(15)
O2 P1 N1 109.15(17)
O1 P1 N1 98.21(16)
O2 P1 Rh2 113.86(12)
O1 P1 Rh2 114.78(11)
N1 P1 Rh2 116.57(12)
O3 P2 O4 97.15(13)
O3 P2 N1 103.06(16)
O4 P2 N1 98.73(17)
O3 P2 Rh1 121.07(10)
O4 P2 Rh1 118.29(10)
N1 P2 Rh1 114.81(11)
O5A P3 O6 99.4(3)
O5A P3 N2 93.0(3)
O6 P3 N2 97.76(18)
O5A P3 O5 23.9(3)
O6 P3 O5 96.4(3)
N2 P3 O5 116.9(3)
O5A P3 Rh2 132.7(3)
O6 P3 Rh2 112.84(13)
N2 P3 Rh2 114.66(13)
O5 P3 Rh2 115.1(3)
O8 P4 O7 96.30(16)
O8 P4 N2 103.08(17)
O7 P4 N2 99.86(19)
O8 P4 Rh1 120.10(10)
O7 P4 Rh1 117.21(14)
N2 P4 Rh1 116.59(13)
C1 N1 P1 122.9(3)
C1 N1 P2 118.7(2)
P1 N1 P2 117.95(19)
C2A N2 C2 25.5(5)
C2A N2 P3 109.9(9)
C2 N2 P3 128.6(6)
C2A N2 P4 130.2(9)
C2 N2 P4 110.6(7)
P3 N2 P4 119.53(19)
C100 N3 C101 175.3(4)
C200 N4 C201 169.4(4)
C11 O1 P1 123.2(2)
C21A O2 C21 45.7(15)
C21A O2 P1 148.4(10)
C21 O2 P1 125.6(3)
C31 O3 P2 129.8(2)
C41 O4 P2 121.0(2)
C61 O6 C61A 20.9(6)
C61 O6 P3 127.0(5)
C61A O6 P3 120.8(7)
C71A O7 C71 15.7(4)
C71A O7 P4 126.7(5)
C71 O7 P4 115.3(3)
C81 O8 P4 127.5(2)
O1 C11 C12 107.8(4)
F14 C12 F15 101(2)
F14 C12 F15A 97.1(19)
F15 C12 F15A 111(2)
F14 C12 F14A 107.0(16)
F15 C12 F14A 8.5(19)
F15A C12 F14A 115(3)
F14 C12 F13A 13(2)
F15 C12 F13A 107(2)
F15A C12 F13A 105.1(19)
F14A C12 F13A 111.8(15)
F14 C12 F13 105.5(17)
F15 C12 F13 101.6(15)
F15A C12 F13 11(3)
F14A C12 F13 104.8(15)
F13A C12 F13 114.8(16)
F14 C12 C11 119.4(16)
F15 C12 C11 114.7(14)
F15A C12 C11 112.1(10)
F14A C12 C11 106.3(12)
F13A C12 C11 106.0(17)
F13 C12 C11 112.9(8)
O3 C31 C32 108.3(3)
F35A C32 F33A 106.8(17)
F35A C32 F34A 93(5)
F33A C32 F34A 118(4)
F35A C32 F33 106(4)
F33A C32 F33 110(3)
F34A C32 F33 13(5)
F35A C32 F35 13(3)
F33A C32 F35 105(2)
F34A C32 F35 105(4)
F33 C32 F35 118(3)
F35A C32 F34 107.8(15)
F33A C32 F34 14.8(15)
F34A C32 F34 103(3)
F33 C32 F34 96(3)
F35 C32 F34 109.6(15)
F35A C32 C31 119(2)
F33A C32 C31 105.2(15)
F34A C32 C31 115.2(16)
F33 C32 C31 109.7(19)
F35 C32 C31 107.6(16)
F34 C32 C31 115.7(18)
O4 C41 C42 106.4(3)
F44 C42 F43 107.1(4)
F44 C42 F45 107.0(3)
F43 C42 F45 107.2(3)
F44 C42 C41 112.2(3)
F43 C42 C41 112.6(3)
F45 C42 C41 110.4(4)
O8 C81 C82 108.7(3)
F84 C82 F83 107.0(3)
F84 C82 F85 107.4(4)
F83 C82 F85 106.9(3)
F84 C82 C81 110.2(3)
F83 C82 C81 113.2(4)
F85 C82 C81 112.0(4)
N3 C100 Rh2 172.6(3)
C306 C101 N3 110.0(8)
C306 C101 C107 129.0(9)
N3 C101 C107 112.6(4)
C306 C101 C302 116.8(11)
N3 C101 C302 105.1(6)
C107 C101 C302 77.2(9)
C306 C101 C106 26.4(7)
N3 C101 C106 109.9(4)
C107 C101 C106 110.2(5)
C302 C101 C106 137.0(9)
C306 C101 C102 81.7(8)
N3 C101 C102 107.7(4)
C107 C101 C102 109.8(5)
C302 C101 C102 37.4(9)
C106 C101 C102 106.4(5)
C306 C101 C307 116.9(10)
N3 C101 C307 100.6(5)
C107 C101 C307 28.8(6)
C302 C101 C307 105.7(10)
C106 C101 C307 91.8(7)
C102 C101 C307 138.0(7)
N4 C200 Rh2 167.4(3)
N4 C201 C207 110.2(3)
N4 C201 C202 108.2(3)
C207 C201 C202 110.1(3)
N4 C201 C206 107.2(3)
C207 C201 C206 111.0(3)
C202 C201 C206 110.0(3)
C201 C202 C203 108.3(3)
C204 C203 C208 110.2(4)
C204 C203 C202 108.9(4)
C208 C203 C202 108.9(4)
C205 C204 C203 110.2(4)
C204 C205 C206 109.8(4)
C204 C205 C209 109.9(4)
C206 C205 C209 108.4(4)
C205 C206 C201 108.2(3)
C201 C207 C210 108.2(4)
C210 C208 C203 110.1(4)
C205 C209 C210 109.8(4)
C208 C210 C207 109.7(4)
C208 C210 C209 109.3(5)
C207 C210 C209 109.2(4)
C103 C102 C101 109.3(6)
C108 C103 C102 109.6(8)
C108 C103 C104 108.4(8)
C102 C103 C104 109.6(7)
C103 C104 C105 109.3(8)
C109 C105 C106 110.8(11)
C109 C105 C104 110.1(12)
C106 C105 C104 109.4(8)
C105 C106 C101 108.4(6)
C101 C107 C110 110.9(6)
C110 C108 C103 108.7(7)
C105 C109 C110 109.7(15)
C108 C110 C109 111.9(12)
C108 C110 C107 110.4(7)
C109 C110 C107 107.3(10)
C101 C302 C303 104.5(12)
C304 C303 C308 113.8(18)
C304 C303 C302 109(2)
C308 C303 C302 108.4(17)
C303 C304 C305 112.1(19)
C304 C305 C306 105.7(19)
C304 C305 C309 105(2)
C306 C305 C309 105.6(17)
C101 C306 C305 110.6(15)
C310 C307 C101 103.0(10)
C310 C308 C303 111.0(15)
C310 C309 C305 112(3)
C308 C310 C309 108(2)
C308 C310 C307 109.8(14)
C309 C310 C307 110.6(19)
O6 C61 C62 109.7(8)
F65 C62 F63 111.2(8)
F65 C62 F64 107.6(11)
F63 C62 F64 105.9(8)
F65 C62 C61 114.5(8)
F63 C62 C61 108.2(10)
F64 C62 C61 109.1(8)
C62A C61A O6 101.9(9)
F63A C62A F65A 102.9(11)
F63A C62A F64A 110.8(11)
F65A C62A F64A 107.3(13)
F63A C62A C61A 115.3(16)
F65A C62A C61A 112.0(11)
F64A C62A C61A 108.2(10)
C72 C71 O7 105.9(6)
F74 C72 F73 105.5(7)
F74 C72 F75 107.8(7)
F73 C72 F75 104.1(7)
F74 C72 C71 114.8(8)
F73 C72 C71 112.7(7)
F75 C72 C71 111.1(7)
O7 C71A C72A 109.9(9)
F74A C72A F73A 115.0(11)
F74A C72A F75A 114.1(12)
F73A C72A F75A 104.8(12)
F74A C72A C71A 102.6(11)
F73A C72A C71A 111.5(10)
F75A C72A C71A 109.1(10)
O2 C21 C22 107.0(4)
F24 C22 F25 109.3(5)
F24 C22 F23 106.6(6)
F25 C22 F23 105.9(5)
F24 C22 C21 114.7(5)
F25 C22 C21 110.6(5)
F23 C22 C21 109.3(5)
O2 C21A C22A 112.4(18)
F24A C22A F23A 124(3)
F24A C22A F25A 103(3)
F23A C22A F25A 108(2)
F24A C22A C21A 109(2)
F23A C22A C21A 108(2)
F25A C22A C21A 104(2)
C51 O5 P3 125.2(8)
O5 C51 C52 103.4(10)
F55 C52 F54 108.2(11)
F55 C52 F53 109.2(12)
F54 C52 F53 108.0(11)
F55 C52 C51 115.6(12)
F54 C52 C51 107.0(10)
F53 C52 C51 108.5(10)
C51A O5A P3 122.4(12)
C52A C51A O5A 114.6(16)
C51A C52A F55A 117.4(13)
C51A C52A F53A 113.0(13)
F55A C52A F53A 108.2(13)
C51A C52A F54A 109.5(13)
F55A C52A F54A 102.3(13)
F53A C52A F54A 105.3(12)

loop_
_geom_bond_atom_site_label_1
_geom_bond_atom_site_label_2
_geom_bond_distance
Rh1 P2 2.2730(8)
Rh1 P4 2.2822(10)
Rh1 Cl4 2.3519(9)
Rh1 Cl3 2.3624(8)
Rh1 Cl2 2.4468(9)
Rh1 Rh2 2.7137(4)
Rh2 C200 1.983(4)
Rh2 C100 1.990(4)
Rh2 P1 2.2738(9)
Rh2 P3 2.2986(11)
Rh2 Cl1 2.4862(10)
P1 O2 1.589(3)
P1 O1 1.603(3)
P1 N1 1.669(3)
P2 O3 1.598(2)
P2 O4 1.602(2)
P2 N1 1.678(3)
P3 O5A 1.549(8)
P3 O6 1.606(3)
P3 N2 1.662(4)
P3 O5 1.686(7)
P4 O8 1.599(3)
P4 O7 1.615(3)
P4 N2 1.665(4)
N1 C1 1.494(5)
N2 C2A 1.479(10)
N2 C2 1.568(11)
N3 C100 1.133(5)
N3 C101 1.451(5)
N4 C200 1.144(5)
N4 C201 1.458(5)
O1 C11 1.433(4)
O2 C21A 1.30(2)
O2 C21 1.397(5)
O3 C31 1.426(4)
O4 C41 1.430(4)
O6 C61 1.344(10)
O6 C61A 1.590(14)
O7 C71A 1.295(11)
O7 C71 1.593(9)
O8 C81 1.427(5)
F43 C42 1.329(5)
F44 C42 1.329(5)
F45 C42 1.337(5)
F83 C82 1.336(4)
F84 C82 1.336(5)
F85 C82 1.345(5)
C11 C12 1.479(6)
C12 F14 1.27(2)
C12 F15 1.27(3)
C12 F15A 1.29(2)
C12 F14A 1.40(2)
C12 F13A 1.41(3)
C12 F13 1.41(2)
C31 C32 1.480(6)
C32 F35A 1.30(2)
C32 F33A 1.31(3)
C32 F34A 1.33(3)
C32 F33 1.36(4)
C32 F35 1.38(3)
C32 F34 1.39(3)
C41 C42 1.497(5)
C81 C82 1.494(6)
C101 C306 1.37(2)
C101 C107 1.466(8)
C101 C302 1.487(15)
C101 C106 1.577(8)
C101 C102 1.582(8)
C101 C307 1.638(15)
C201 C207 1.525(5)
C201 C202 1.536(6)
C201 C206 1.536(5)
C202 C203 1.539(6)
C203 C204 1.527(6)
C203 C208 1.527(7)
C204 C205 1.512(7)
C205 C206 1.536(6)
C205 C209 1.538(7)
C207 C210 1.532(6)
C208 C210 1.517(8)
C209 C210 1.542(7)
C102 C103 1.535(10)
C103 C108 1.534(13)
C103 C104 1.540(13)
C104 C105 1.543(14)
C105 C109 1.48(2)
C105 C106 1.517(12)
C107 C110 1.537(11)
C108 C110 1.510(14)
C109 C110 1.52(2)
C302 C303 1.57(2)
C303 C304 1.46(4)
C303 C308 1.50(3)
C304 C305 1.55(3)
C305 C306 1.56(3)
C305 C309 1.65(5)
C307 C310 1.550(19)
C308 C310 1.48(3)
C309 C310 1.53(4)
C61 C62 1.525(15)
C62 F65 1.265(11)
C62 F63 1.326(11)
C62 F64 1.337(12)
C61A C62A 1.513(17)
C62A F63A 1.272(19)
C62A F65A 1.348(18)
C62A F64A 1.353(15)
C71 C72 1.522(10)
C72 F74 1.339(11)
C72 F73 1.339(10)
C72 F75 1.374(10)
C71A C72A 1.507(12)
C72A F74A 1.275(17)
C72A F73A 1.303(16)
C72A F75A 1.360(15)
C21 C22 1.483(8)
C22 F24 1.293(8)
C22 F25 1.319(7)
C22 F23 1.380(8)
C21A C22A 1.69(3)
C22A F24A 1.08(3)
C22A F23A 1.26(3)
C22A F25A 1.36(4)
O5 C51 1.399(15)
C51 C52 1.60(2)
C52 F55 1.226(12)
C52 F54 1.322(12)
C52 F53 1.323(12)
O5A C51A 1.41(2)
C51A C52A 1.31(3)
C52A F55A 1.333(15)
C52A F53A 1.351(14)
C52A F54A 1.394(15)
